data_7118741
loop_
_publ_author_name
'Berg, Claudia'
'Braun, Thomas'
'Laubenstein, Reik'
'Braun, Beatrice'

_publ_section_title
;
 Palladium-mediated borylation of pentafluorosulfanyl functionalized
 compounds: the crucial role of metal fluorido complexes.
;
_journal_issue 20
_journal_name_full 'Chemical communications (Cambridge, England)'
_journal_page_first 3931
_journal_page_last 3934
_journal_paper_doi 10.1039/c5cc10219g
_journal_volume 52
_journal_year 2016
_chemical_formula_moiety 'C24 H45 F11 P2 Pd S2'
_chemical_formula_sum 'C24 H45 F11 P2 Pd S2'
_chemical_formula_weight 775.06
_chemical_name_systematic
;
 ?
;
_space_group_crystal_system triclinic
_space_group_IT_number 2
_space_group_name_Hall '-P 1'
_space_group_name_H-M_alt 'P -1'
_symmetry_space_group_name_Hall '-P 1'
_symmetry_space_group_name_H-M 'P -1'
_atom_sites_solution_hydrogens geom
_audit_creation_method SHELXL-2013
_audit_update_record
;
2015-11-26 deposited with the CCDC.
2016-02-08 downloaded from the CCDC.
;
_cell_angle_alpha 80.079(8)
_cell_angle_beta 89.555(7)
_cell_angle_gamma 88.284(8)
_cell_formula_units_Z 2
_cell_length_a 10.779(2)
_cell_length_b 12.164(3)
_cell_length_c 12.241(3)
_cell_measurement_reflns_used 8835
_cell_measurement_temperature 100(2)
_cell_measurement_theta_max 30.08
_cell_measurement_theta_min 2.53
_cell_volume 1580.3(6)
_computing_cell_refinement 'Bruker SAINT'
_computing_data_collection 'Bruker APEX2'
_computing_data_reduction 'Bruker SAINT'
_computing_structure_refinement 'SHELXL-2013 (Sheldrick, 2013)'
_computing_structure_solution 'SHELXS-2013 (Sheldrick 2013)'
_diffrn_ambient_temperature 100(2)
_diffrn_measured_fraction_theta_full 0.999
_diffrn_measured_fraction_theta_max 0.997
_diffrn_measurement_device_type 'Bruker D8 Venture'
_diffrn_measurement_method '\f and \w scans'
_diffrn_radiation_monochromator graphite
_diffrn_radiation_source 'fine-focus sealed tube'
_diffrn_radiation_type MoK\a
_diffrn_radiation_wavelength 0.71073
_diffrn_reflns_av_R_equivalents 0.0328
_diffrn_reflns_av_unetI/netI 0.0171
_diffrn_reflns_laue_measured_fraction_full 0.999
_diffrn_reflns_laue_measured_fraction_max 0.997
_diffrn_reflns_limit_h_max 15
_diffrn_reflns_limit_h_min -15
_diffrn_reflns_limit_k_max 17
_diffrn_reflns_limit_k_min -17
_diffrn_reflns_limit_l_max 17
_diffrn_reflns_limit_l_min -17
_diffrn_reflns_number 76927
_diffrn_reflns_point_group_measured_fraction_full 0.999
_diffrn_reflns_point_group_measured_fraction_max 0.997
_diffrn_reflns_theta_full 25.000
_diffrn_reflns_theta_max 30.097
_diffrn_reflns_theta_min 2.181
_exptl_absorpt_coefficient_mu 0.900
_exptl_absorpt_correction_T_max 0.7460
_exptl_absorpt_correction_T_min 0.6410
_exptl_absorpt_correction_type multi-scan
_exptl_absorpt_process_details 'Bruker APEX2'
_exptl_crystal_colour colourless
_exptl_crystal_density_diffrn 1.629
_exptl_crystal_description block
_exptl_crystal_F_000 792
_exptl_crystal_size_max 0.450
_exptl_crystal_size_mid 0.340
_exptl_crystal_size_min 0.090
_refine_diff_density_max 2.675
_refine_diff_density_min -1.174
_refine_diff_density_rms 0.090
_refine_ls_extinction_method none
_refine_ls_goodness_of_fit_ref 1.063
_refine_ls_hydrogen_treatment constr
_refine_ls_matrix_type full
_refine_ls_number_parameters 373
_refine_ls_number_reflns 9266
_refine_ls_number_restraints 0
_refine_ls_restrained_S_all 1.063
_refine_ls_R_factor_all 0.0328
_refine_ls_R_factor_gt 0.0299
_refine_ls_shift/su_max 0.002
_refine_ls_shift/su_mean 0.000
_refine_ls_structure_factor_coef Fsqd
_refine_ls_weighting_details 'w=1/[\s^2^(Fo^2^)+(0.0336P)^2^+2.2285P] where P=(Fo^2^+2Fc^2^)/3'
_refine_ls_weighting_scheme calc
_refine_ls_wR_factor_gt 0.0749
_refine_ls_wR_factor_ref 0.0769
_reflns_Friedel_coverage 0.000
_reflns_number_gt 8632
_reflns_number_total 9266
_reflns_threshold_expression 'I > 2\s(I)'
_cod_data_source_file c5cc10219g2.cif
_cod_data_source_block mo_l15_cb1_177_0m_a_complex11
_cod_depositor_comments 'Adding full bibliography for 7118737--7118742.cif.'
_cod_database_code 7118741
_shelx_space_group_comment
;
The symmetry employed for this shelxl refinement is uniquely defined
by the following loop, which should always be used as a source of
symmetry information in preference to the above space-group names.
They are only intended as comments.
;
_shelx_estimated_absorpt_t_min 0.687
_shelx_estimated_absorpt_t_max 0.923
_shelxl_version_number 2013-4

loop_
_space_group_symop_operation_xyz
'x, y, z'
'-x, -y, -z'

loop_
_atom_site_label
_atom_site_type_symbol
_atom_site_fract_x
_atom_site_fract_y
_atom_site_fract_z
_atom_site_U_iso_or_equiv
_atom_site_adp_type
_atom_site_occupancy
_atom_site_site_symmetry_order
_atom_site_calc_flag
_atom_site_refinement_flags_posn
_atom_site_refinement_flags_adp
Pd1 Pd 0.55757(2) 0.20111(2) 0.21589(2) 0.01374(4) Uani 1 1 d . .
F1 F 0.74957(14) 0.61104(11) 0.22688(13) 0.0363(3) Uani 1 1 d . .
P1 P 0.71969(4) 0.10720(4) 0.14071(4) 0.01503(8) Uani 1 1 d . .
C1 C 0.67194(15) 0.27708(14) 0.30341(14) 0.0152(3) Uani 1 1 d . .
C2 C 0.70000(15) 0.22732(14) 0.41323(14) 0.0156(3) Uani 1 1 d . .
H2 H 0.6623 0.1594 0.4445 0.019 Uiso 1 1 calc R U
P2 P 0.37392(4) 0.28582(4) 0.26810(4) 0.01831(9) Uani 1 1 d . .
F2 F 0.90743(13) 0.51830(12) 0.15831(10) 0.0322(3) Uani 1 1 d . .
C3 C 0.78191(16) 0.27582(15) 0.47688(14) 0.0158(3) Uani 1 1 d . .
F3 F 1.01291(12) 0.51207(11) 0.31779(11) 0.0312(3) Uani 1 1 d . .
S004 S 0.81758(4) 0.20696(4) 0.61632(3) 0.01748(8) Uani 1 1 d . .
F4 F 0.85526(14) 0.60476(11) 0.38535(12) 0.0350(3) Uani 1 1 d . .
C4 C 0.83834(17) 0.37593(15) 0.43684(15) 0.0185(3) Uani 1 1 d . .
H4 H 0.8939 0.4087 0.4809 0.022 Uiso 1 1 calc R U
S5 S 0.87864(5) 0.55697(4) 0.27368(4) 0.02516(10) Uani 1 1 d . .
F5 F 0.94009(15) 0.67147(11) 0.22453(12) 0.0389(3) Uani 1 1 d . .
C5 C 0.80922(17) 0.42553(15) 0.32892(15) 0.0186(3) Uani 1 1 d . .
F6 F 0.83902(12) 0.08941(10) 0.57771(10) 0.0246(2) Uani 1 1 d . .
C6 C 0.72886(16) 0.37813(15) 0.26242(15) 0.0179(3) Uani 1 1 d . .
H6 H 0.7126 0.4147 0.1887 0.021 Uiso 1 1 calc R U
F7 F 0.67621(11) 0.17902(12) 0.64238(10) 0.0276(3) Uani 1 1 d . .
C7 C 0.67108(18) -0.03577(15) 0.13339(15) 0.0202(3) Uani 1 1 d . .
H7 H 0.5967 -0.0256 0.0840 0.024 Uiso 1 1 calc R U
C8 C 0.6249(2) -0.09949(17) 0.24460(17) 0.0264(4) Uani 1 1 d . .
H8A H 0.5841 -0.1673 0.2325 0.040 Uiso 1 1 calc R U
H8B H 0.5657 -0.0520 0.2777 0.040 Uiso 1 1 calc R U
H8C H 0.6955 -0.1199 0.2947 0.040 Uiso 1 1 calc R U
F8 F 0.79925(11) 0.31953(11) 0.66481(10) 0.0253(2) Uani 1 1 d . .
C9 C 0.7640(2) -0.10638(18) 0.07780(19) 0.0292(4) Uani 1 1 d . .
H9A H 0.7249 -0.1749 0.0657 0.044 Uiso 1 1 calc R U
H9B H 0.8367 -0.1256 0.1257 0.044 Uiso 1 1 calc R U
H9C H 0.7901 -0.0638 0.0064 0.044 Uiso 1 1 calc R U
F9 F 0.96145(10) 0.22958(10) 0.59964(9) 0.0217(2) Uani 1 1 d . .
C10 C 0.87495(16) 0.10633(17) 0.20540(15) 0.0202(3) Uani 1 1 d . .
H10 H 0.8842 0.1826 0.2239 0.024 Uiso 1 1 calc R U
F10 F 0.84940(12) 0.14619(11) 0.73849(9) 0.0271(3) Uani 1 1 d . .
C11 C 0.88123(18) 0.02540(18) 0.31600(16) 0.0242(4) Uani 1 1 d . .
H11A H 0.8870 -0.0515 0.3020 0.036 Uiso 1 1 calc R U
H11B H 0.8063 0.0354 0.3595 0.036 Uiso 1 1 calc R U
H11C H 0.9545 0.0405 0.3574 0.036 Uiso 1 1 calc R U
F11 F 0.43731(11) 0.11650(11) 0.13516(10) 0.0251(2) Uani 1 1 d . .
C12 C 0.98716(19) 0.0865(2) 0.13257(18) 0.0305(4) Uani 1 1 d . .
H12A H 0.9829 0.0123 0.1121 0.046 Uiso 1 1 calc R U
H12B H 1.0638 0.0910 0.1738 0.046 Uiso 1 1 calc R U
H12C H 0.9864 0.1434 0.0653 0.046 Uiso 1 1 calc R U
C13 C 0.74385(17) 0.17181(16) -0.00574(15) 0.0194(3) Uani 1 1 d . .
H13 H 0.8155 0.1319 -0.0356 0.023 Uiso 1 1 calc R U
C14 C 0.7766(2) 0.29474(17) -0.01277(17) 0.0267(4) Uani 1 1 d . .
H14A H 0.8000 0.3259 -0.0891 0.040 Uiso 1 1 calc R U
H14B H 0.8463 0.3001 0.0368 0.040 Uiso 1 1 calc R U
H14C H 0.7046 0.3368 0.0095 0.040 Uiso 1 1 calc R U
C15 C 0.62898(19) 0.16091(18) -0.07642(16) 0.0241(4) Uani 1 1 d . .
H15A H 0.6354 0.2112 -0.1478 0.036 Uiso 1 1 calc R U
H15B H 0.5541 0.1808 -0.0374 0.036 Uiso 1 1 calc R U
H15C H 0.6242 0.0838 -0.0891 0.036 Uiso 1 1 calc R U
C16 C 0.2849(2) 0.3221(2) 0.1351(2) 0.0377(5) Uani 1 1 d . .
H16 H 0.2668 0.2492 0.1122 0.045 Uiso 1 1 calc R U
C17 C 0.3675(2) 0.3838(2) 0.0431(2) 0.0386(6) Uani 1 1 d . .
H17A H 0.4431 0.3387 0.0361 0.058 Uiso 1 1 calc R U
H17B H 0.3897 0.4559 0.0617 0.058 Uiso 1 1 calc R U
H17C H 0.3223 0.3961 -0.0274 0.058 Uiso 1 1 calc R U
C18 C 0.1614(3) 0.3818(3) 0.1393(3) 0.0454(6) Uani 1 1 d . .
H18A H 0.1232 0.3938 0.0656 0.068 Uiso 1 1 calc R U
H18B H 0.1732 0.4541 0.1622 0.068 Uiso 1 1 calc R U
H18C H 0.1072 0.3366 0.1926 0.068 Uiso 1 1 calc R U
C19 C 0.28602(17) 0.17143(16) 0.35075(15) 0.0204(3) Uani 1 1 d . .
H19 H 0.2579 0.1238 0.2973 0.024 Uiso 1 1 calc R U
C20 C 0.37331(19) 0.09712(17) 0.43251(16) 0.0237(4) Uani 1 1 d . .
H20A H 0.4402 0.0659 0.3914 0.035 Uiso 1 1 calc R U
H20B H 0.3266 0.0362 0.4751 0.035 Uiso 1 1 calc R U
H20C H 0.4090 0.1418 0.4832 0.035 Uiso 1 1 calc R U
C21 C 0.16860(19) 0.2058(2) 0.40998(19) 0.0297(4) Uani 1 1 d . .
H21A H 0.1141 0.2526 0.3562 0.045 Uiso 1 1 calc R U
H21B H 0.1919 0.2479 0.4678 0.045 Uiso 1 1 calc R U
H21C H 0.1249 0.1389 0.4438 0.045 Uiso 1 1 calc R U
C22 C 0.3600(2) 0.40493(17) 0.3430(2) 0.0292(4) Uani 1 1 d . .
H22 H 0.2695 0.4232 0.3501 0.035 Uiso 1 1 calc R U
C23 C 0.4143(2) 0.3789(2) 0.4607(2) 0.0343(5) Uani 1 1 d . .
H23A H 0.5039 0.3639 0.4564 0.051 Uiso 1 1 calc R U
H23B H 0.3746 0.3131 0.5025 0.051 Uiso 1 1 calc R U
H23C H 0.3990 0.4430 0.4982 0.051 Uiso 1 1 calc R U
C24 C 0.4205(2) 0.50898(19) 0.2765(3) 0.0422(6) Uani 1 1 d . .
H24A H 0.5062 0.4901 0.2579 0.063 Uiso 1 1 calc R U
H24B H 0.4201 0.5685 0.3212 0.063 Uiso 1 1 calc R U
H24C H 0.3736 0.5344 0.2081 0.063 Uiso 1 1 calc R U

loop_
_atom_site_aniso_label
_atom_site_aniso_U_11
_atom_site_aniso_U_22
_atom_site_aniso_U_33
_atom_site_aniso_U_23
_atom_site_aniso_U_13
_atom_site_aniso_U_12
Pd1 0.01151(6) 0.01825(7) 0.01138(6) -0.00216(4) -0.00031(4) -0.00130(4)
F1 0.0376(7) 0.0214(6) 0.0465(8) 0.0043(5) -0.0142(6) -0.0024(5)
P1 0.01391(18) 0.0185(2) 0.01255(18) -0.00241(15) 0.00141(14) -0.00068(15)
C1 0.0129(7) 0.0182(7) 0.0150(7) -0.0043(6) -0.0003(5) 0.0018(6)
C2 0.0145(7) 0.0171(7) 0.0152(7) -0.0030(6) 0.0005(6) 0.0004(6)
P2 0.01276(19) 0.0217(2) 0.0186(2) 0.00129(17) 0.00113(15) 0.00170(16)
F2 0.0393(7) 0.0355(7) 0.0209(6) 0.0001(5) 0.0008(5) -0.0148(6)
C3 0.0155(7) 0.0188(8) 0.0131(7) -0.0028(6) -0.0005(6) 0.0019(6)
F3 0.0251(6) 0.0350(7) 0.0318(7) 0.0015(5) -0.0055(5) -0.0114(5)
S004 0.01619(18) 0.0235(2) 0.01273(18) -0.00312(15) -0.00146(14) 0.00027(15)
F4 0.0481(8) 0.0233(6) 0.0359(7) -0.0096(5) -0.0022(6) -0.0103(6)
C4 0.0180(8) 0.0199(8) 0.0182(8) -0.0051(6) -0.0027(6) -0.0012(6)
S5 0.0293(2) 0.0207(2) 0.0244(2) 0.00043(17) -0.00595(18) -0.00850(18)
F5 0.0502(9) 0.0270(6) 0.0368(7) 0.0061(5) -0.0098(6) -0.0197(6)
C5 0.0195(8) 0.0158(7) 0.0201(8) -0.0018(6) -0.0009(6) -0.0024(6)
F6 0.0317(6) 0.0200(5) 0.0214(5) -0.0017(4) -0.0063(5) 0.0013(4)
C6 0.0179(8) 0.0191(8) 0.0160(7) -0.0013(6) -0.0014(6) 0.0007(6)
F7 0.0175(5) 0.0459(7) 0.0177(5) 0.0000(5) 0.0015(4) -0.0056(5)
C7 0.0231(8) 0.0196(8) 0.0183(8) -0.0041(6) 0.0019(6) -0.0028(6)
C8 0.0320(10) 0.0240(9) 0.0222(9) -0.0007(7) 0.0041(8) -0.0053(8)
F8 0.0281(6) 0.0317(6) 0.0183(5) -0.0118(5) -0.0014(4) 0.0055(5)
C9 0.0364(11) 0.0236(9) 0.0289(10) -0.0088(8) 0.0072(8) 0.0015(8)
F9 0.0145(5) 0.0309(6) 0.0197(5) -0.0042(4) -0.0027(4) 0.0002(4)
C10 0.0144(7) 0.0274(9) 0.0192(8) -0.0051(7) 0.0007(6) 0.0010(6)
F10 0.0280(6) 0.0376(7) 0.0138(5) 0.0013(5) -0.0048(4) -0.0005(5)
C11 0.0215(9) 0.0306(10) 0.0198(8) -0.0035(7) -0.0035(7) 0.0048(7)
F11 0.0201(5) 0.0354(6) 0.0221(5) -0.0102(5) -0.0025(4) -0.0054(5)
C12 0.0165(8) 0.0482(13) 0.0264(10) -0.0063(9) 0.0039(7) 0.0031(8)
C13 0.0199(8) 0.0245(9) 0.0136(7) -0.0028(6) 0.0034(6) -0.0019(6)
C14 0.0337(10) 0.0248(9) 0.0200(9) 0.0012(7) 0.0028(8) -0.0064(8)
C15 0.0245(9) 0.0327(10) 0.0146(8) -0.0028(7) -0.0002(7) -0.0017(7)
C16 0.0235(10) 0.0554(15) 0.0282(11) 0.0087(10) -0.0045(8) 0.0018(10)
C17 0.0282(11) 0.0527(15) 0.0265(11) 0.0156(10) -0.0002(8) 0.0075(10)
C18 0.0342(13) 0.0546(16) 0.0446(15) -0.0029(12) -0.0047(11) 0.0112(11)
C19 0.0162(8) 0.0263(9) 0.0184(8) -0.0031(7) 0.0030(6) -0.0034(6)
C20 0.0241(9) 0.0250(9) 0.0202(8) 0.0011(7) 0.0030(7) -0.0036(7)
C21 0.0200(9) 0.0390(12) 0.0296(10) -0.0043(9) 0.0090(8) -0.0030(8)
C22 0.0224(9) 0.0197(9) 0.0454(13) -0.0063(8) 0.0074(8) 0.0037(7)
C23 0.0294(11) 0.0326(11) 0.0457(13) -0.0203(10) 0.0072(9) -0.0020(9)
C24 0.0310(11) 0.0205(10) 0.0722(19) -0.0015(11) 0.0146(12) 0.0037(8)

loop_
_atom_type_symbol
_atom_type_description
_atom_type_scat_dispersion_real
_atom_type_scat_dispersion_imag
_atom_type_scat_source
C C 0.0033 0.0016 'International Tables Vol C Tables 4.2.6.8 and 6.1.1.4'
H H 0.0000 0.0000 'International Tables Vol C Tables 4.2.6.8 and 6.1.1.4'
F F 0.0171 0.0103 'International Tables Vol C Tables 4.2.6.8 and 6.1.1.4'
P P 0.1023 0.0942 'International Tables Vol C Tables 4.2.6.8 and 6.1.1.4'
S S 0.1246 0.1234 'International Tables Vol C Tables 4.2.6.8 and 6.1.1.4'
Pd Pd -0.9988 1.0072 'International Tables Vol C Tables 4.2.6.8 and 6.1.1.4'

loop_
_geom_angle_atom_site_label_1
_geom_angle_atom_site_label_2
_geom_angle_atom_site_label_3
_geom_angle
C1 Pd1 F11 176.35(6)
C1 Pd1 P1 92.88(5)
F11 Pd1 P1 88.03(4)
C1 Pd1 P2 96.65(5)
F11 Pd1 P2 82.60(4)
P1 Pd1 P2 170.212(17)
C7 P1 C13 104.16(9)
C7 P1 C10 111.52(9)
C13 P1 C10 104.58(9)
C7 P1 Pd1 108.65(6)
C13 P1 Pd1 109.55(6)
C10 P1 Pd1 117.49(6)
C6 C1 C2 116.83(16)
C6 C1 Pd1 124.13(13)
C2 C1 Pd1 119.03(13)
C3 C2 C1 121.17(16)
C3 C2 H2 119.4
C1 C2 H2 119.4
C22 P2 C19 106.23(10)
C22 P2 C16 108.42(12)
C19 P2 C16 104.21(10)
C22 P2 Pd1 126.92(7)
C19 P2 Pd1 105.35(6)
C16 P2 Pd1 103.68(8)
C4 C3 C2 122.26(16)
C4 C3 S004 118.30(13)
C2 C3 S004 119.44(13)
F10 S004 F9 87.59(7)
F10 S004 F7 87.94(7)
F9 S004 F7 175.52(7)
F10 S004 F8 87.66(7)
F9 S004 F8 90.03(7)
F7 S004 F8 90.05(7)
F10 S004 F6 87.67(7)
F9 S004 F6 89.58(7)
F7 S004 F6 89.98(7)
F8 S004 F6 175.33(7)
F10 S004 C3 179.73(8)
F9 S004 C3 92.23(7)
F7 S004 C3 92.24(7)
F8 S004 C3 92.53(7)
F6 S004 C3 92.13(7)
C3 C4 C5 116.42(16)
C3 C4 H4 121.8
C5 C4 H4 121.8
F5 S5 F1 87.90(8)
F5 S5 F2 87.61(8)
F1 S5 F2 90.14(8)
F5 S5 F4 87.78(8)
F1 S5 F4 89.89(9)
F2 S5 F4 175.39(7)
F5 S5 F3 87.62(8)
F1 S5 F3 175.49(8)
F2 S5 F3 90.17(8)
F4 S5 F3 89.43(8)
F5 S5 C5 179.48(10)
F1 S5 C5 92.31(8)
F2 S5 C5 91.91(8)
F4 S5 C5 92.70(8)
F3 S5 C5 92.18(8)
C4 C5 C6 122.69(16)
C4 C5 S5 118.09(14)
C6 C5 S5 119.22(14)
C5 C6 C1 120.63(16)
C5 C6 H6 119.7
C1 C6 H6 119.7
C9 C7 C8 111.67(17)
C9 C7 P1 115.32(14)
C8 C7 P1 113.36(13)
C9 C7 H7 105.1
C8 C7 H7 105.1
P1 C7 H7 105.1
C7 C8 H8A 109.5
C7 C8 H8B 109.5
H8A C8 H8B 109.5
C7 C8 H8C 109.5
H8A C8 H8C 109.5
H8B C8 H8C 109.5
C7 C9 H9A 109.5
C7 C9 H9B 109.5
H9A C9 H9B 109.5
C7 C9 H9C 109.5
H9A C9 H9C 109.5
H9B C9 H9C 109.5
C11 C10 C12 110.32(16)
C11 C10 P1 111.20(13)
C12 C10 P1 116.54(14)
C11 C10 H10 106.0
C12 C10 H10 106.0
P1 C10 H10 106.0
C10 C11 H11A 109.5
C10 C11 H11B 109.5
H11A C11 H11B 109.5
C10 C11 H11C 109.5
H11A C11 H11C 109.5
H11B C11 H11C 109.5
C10 C12 H12A 109.5
C10 C12 H12B 109.5
H12A C12 H12B 109.5
C10 C12 H12C 109.5
H12A C12 H12C 109.5
H12B C12 H12C 109.5
C14 C13 C15 110.87(17)
C14 C13 P1 109.83(13)
C15 C13 P1 111.31(13)
C14 C13 H13 108.2
C15 C13 H13 108.2
P1 C13 H13 108.2
C13 C14 H14A 109.5
C13 C14 H14B 109.5
H14A C14 H14B 109.5
C13 C14 H14C 109.5
H14A C14 H14C 109.5
H14B C14 H14C 109.5
C13 C15 H15A 109.5
C13 C15 H15B 109.5
H15A C15 H15B 109.5
C13 C15 H15C 109.5
H15A C15 H15C 109.5
H15B C15 H15C 109.5
C18 C16 C17 111.1(2)
C18 C16 P2 117.3(2)
C17 C16 P2 110.40(16)
C18 C16 H16 105.7
C17 C16 H16 105.7
P2 C16 H16 105.7
C16 C17 H17A 109.5
C16 C17 H17B 109.5
H17A C17 H17B 109.5
C16 C17 H17C 109.5
H17A C17 H17C 109.5
H17B C17 H17C 109.5
C16 C18 H18A 109.5
C16 C18 H18B 109.5
H18A C18 H18B 109.5
C16 C18 H18C 109.5
H18A C18 H18C 109.5
H18B C18 H18C 109.5
C20 C19 C21 110.93(16)
C20 C19 P2 109.89(13)
C21 C19 P2 116.60(15)
C20 C19 H19 106.2
C21 C19 H19 106.2
P2 C19 H19 106.2
C19 C20 H20A 109.5
C19 C20 H20B 109.5
H20A C20 H20B 109.5
C19 C20 H20C 109.5
H20A C20 H20C 109.5
H20B C20 H20C 109.5
C19 C21 H21A 109.5
C19 C21 H21B 109.5
H21A C21 H21B 109.5
C19 C21 H21C 109.5
H21A C21 H21C 109.5
H21B C21 H21C 109.5
C23 C22 C24 110.1(2)
C23 C22 P2 113.09(15)
C24 C22 P2 110.91(17)
C23 C22 H22 107.5
C24 C22 H22 107.5
P2 C22 H22 107.5
C22 C23 H23A 109.5
C22 C23 H23B 109.5
H23A C23 H23B 109.5
C22 C23 H23C 109.5
H23A C23 H23C 109.5
H23B C23 H23C 109.5
C22 C24 H24A 109.5
C22 C24 H24B 109.5
H24A C24 H24B 109.5
C22 C24 H24C 109.5
H24A C24 H24C 109.5
H24B C24 H24C 109.5

loop_
_geom_bond_atom_site_label_1
_geom_bond_atom_site_label_2
_geom_bond_distance
Pd1 C1 1.9879(17)
Pd1 F11 2.0412(12)
Pd1 P1 2.3288(6)
Pd1 P2 2.3397(6)
F1 S5 1.5887(15)
P1 C7 1.8483(19)
P1 C13 1.8491(19)
P1 C10 1.8560(19)
C1 C6 1.403(2)
C1 C2 1.407(2)
C2 C3 1.391(2)
C2 H2 0.9500
P2 C22 1.845(2)
P2 C19 1.8537(19)
P2 C16 1.875(2)
F2 S5 1.5890(15)
C3 C4 1.388(2)
C3 S004 1.8059(18)
F3 S5 1.5962(14)
S004 F10 1.5850(12)
S004 F9 1.5886(12)
S004 F7 1.5891(13)
S004 F8 1.5902(13)
S004 F6 1.5914(13)
F4 S5 1.5906(15)
C4 C5 1.389(3)
C4 H4 0.9500
S5 F5 1.5815(14)
S5 C5 1.8068(19)
C5 C6 1.396(2)
C6 H6 0.9500
C7 C9 1.531(3)
C7 C8 1.533(3)
C7 H7 1.0000
C8 H8A 0.9800
C8 H8B 0.9800
C8 H8C 0.9800
C9 H9A 0.9800
C9 H9B 0.9800
C9 H9C 0.9800
C10 C11 1.531(3)
C10 C12 1.535(3)
C10 H10 1.0000
C11 H11A 0.9800
C11 H11B 0.9800
C11 H11C 0.9800
C12 H12A 0.9800
C12 H12B 0.9800
C12 H12C 0.9800
C13 C14 1.535(3)
C13 C15 1.538(3)
C13 H13 1.0000
C14 H14A 0.9800
C14 H14B 0.9800
C14 H14C 0.9800
C15 H15A 0.9800
C15 H15B 0.9800
C15 H15C 0.9800
C16 C18 1.503(4)
C16 C17 1.536(3)
C16 H16 1.0000
C17 H17A 0.9800
C17 H17B 0.9800
C17 H17C 0.9800
C18 H18A 0.9800
C18 H18B 0.9800
C18 H18C 0.9800
C19 C20 1.535(3)
C19 C21 1.537(3)
C19 H19 1.0000
C20 H20A 0.9800
C20 H20B 0.9800
C20 H20C 0.9800
C21 H21A 0.9800
C21 H21B 0.9800
C21 H21C 0.9800
C22 C23 1.537(4)
C22 C24 1.541(3)
C22 H22 1.0000
C23 H23A 0.9800
C23 H23B 0.9800
C23 H23C 0.9800
C24 H24A 0.9800
C24 H24B 0.9800
C24 H24C 0.9800
